data_4100147
_journal_name_full 'Journal of the American Chemical Society'
_journal_paper_doi 10.1021/ja0435182
_journal_year 2005
_chemical_formula_moiety 'C10 H8 Br2 Cl2 N2 Pd'
_chemical_formula_sum 'C10 H8 Br2 Cl2 N2 Pd'
_chemical_formula_weight 493.30
_space_group_IT_number 14
_symmetry_cell_setting monoclinic
_symmetry_space_group_name_Hall '-P 2ybc'
_symmetry_space_group_name_H-M 'P 1 21/c 1'
_cell_angle_alpha 90.00
_cell_angle_beta 93.529(3)
_cell_angle_gamma 90.00
_cell_formula_units_Z 2
_cell_length_a 3.9496(7)
_cell_length_b 13.924(2)
_cell_length_c 12.034(2)
_cell_measurement_temperature 150(2)
_cell_volume 660.6(2)
_diffrn_ambient_temperature 150(2)
_exptl_crystal_density_diffrn 2.480
_cod_original_sg_symbol_H-M 'P 21/c'
_cod_database_code 4100147

loop_
_symmetry_equiv_pos_as_xyz
'x, y, z'
'-x, y+1/2, -z+1/2'
'-x, -y, -z'
'x, -y-1/2, z-1/2'

loop_
_atom_site_label
_atom_site_type_symbol
_atom_site_fract_x
_atom_site_fract_y
_atom_site_fract_z
_atom_site_U_iso_or_equiv
_atom_site_adp_type
_atom_site_occupancy
_atom_site_symmetry_multiplicity
_atom_site_calc_flag
_atom_site_refinement_flags
_atom_site_disorder_assembly
_atom_site_disorder_group
Pd1 Pd 0.5000 0.5000 0.0000 0.01495(13) Uani 1 2 d S . .
Cl1 Cl 0.1824(2) 0.53789(6) -0.16255(7) 0.01929(19) Uani 1 1 d . . .
N1 N 0.4903(7) 0.3600(2) -0.0436(2) 0.0161(6) Uani 1 1 d . . .
C2 C 0.3610(8) 0.2945(2) 0.0243(3) 0.0175(7) Uani 1 1 d . . .
H2 H 0.2713 0.3145 0.0921 0.021 Uiso 1 1 calc R . .
C3 C 0.3584(8) 0.1978(2) -0.0042(3) 0.0184(7) Uani 1 1 d . . .
Br1 Br 0.19077(9) 0.10863(2) 0.09782(3) 0.02333(13) Uani 1 1 d . . .
C4 C 0.4839(9) 0.1675(2) -0.1026(3) 0.0210(7) Uani 1 1 d . . .
H4 H 0.4806 0.1015 -0.1229 0.025 Uiso 1 1 calc R . .
C5 C 0.6153(9) 0.2366(2) -0.1711(3) 0.0219(7) Uani 1 1 d . . .
H5 H 0.7040 0.2184 -0.2396 0.026 Uiso 1 1 calc R . .
C6 C 0.6165(8) 0.3319(2) -0.1393(3) 0.0185(7) Uani 1 1 d . . .
H6 H 0.7090 0.3786 -0.1863 0.022 Uiso 1 1 calc R . .

loop_
_atom_site_aniso_label
_atom_site_aniso_U_11
_atom_site_aniso_U_22
_atom_site_aniso_U_33
_atom_site_aniso_U_23
_atom_site_aniso_U_13
_atom_site_aniso_U_12
Pd1 0.0219(2) 0.0063(2) 0.0169(2) -0.00046(12) 0.00384(14) 0.00006(12)
Cl1 0.0260(4) 0.0117(4) 0.0203(4) 0.0012(3) 0.0018(3) 0.0004(3)
N1 0.0204(14) 0.0095(14) 0.0183(14) 0.0006(11) 0.0013(10) 0.0024(10)
C2 0.0208(16) 0.0140(17) 0.0176(16) 0.0007(12) 0.0014(12) -0.0014(12)
C3 0.0200(16) 0.0105(17) 0.0244(18) 0.0017(13) -0.0010(12) 0.0000(12)
Br1 0.0287(2) 0.0112(2) 0.0304(2) 0.00376(13) 0.00352(16) -0.00280(12)
C4 0.0277(17) 0.0088(16) 0.0264(18) -0.0030(13) -0.0009(13) 0.0020(13)
C5 0.0279(18) 0.019(2) 0.0187(18) -0.0037(14) 0.0026(13) 0.0039(14)
C6 0.0237(17) 0.0145(17) 0.0173(16) 0.0011(13) 0.0018(12) 0.0008(13)

loop_
_geom_bond_atom_site_label_1
_geom_bond_atom_site_label_2
_geom_bond_distance
_geom_bond_site_symmetry_2
_geom_bond_publ_flag
Pd1 N1 2.019(3) . ?
Pd1 N1 2.019(3) 3_665 ?
Pd1 Cl1 2.3188(9) . ?
Pd1 Cl1 2.3188(9) 3_665 ?
N1 C6 1.341(4) . ?
N1 C2 1.346(4) . ?
C2 C3 1.390(4) . ?
C3 C4 1.377(5) . ?
C3 Br1 1.894(3) . ?
C4 C5 1.389(5) . ?
C5 C6 1.381(5) . ?
